data_7215429
loop_
_publ_author_name
'Xiao, Xin'
'Tao, Zhu'
'Xue, Sai-Feng'
'Zhang, Yun-Qian'
'Zhu, Qian-Jiang'
'Liu, Jing-Xin'
'Wei, Gang'

_publ_section_title
;
 Coordination polymers constructed from alkali metal ions and
 (HO)10cucurbit[5]uril
;
_journal_issue 11
_journal_name_full CrystEngComm
_journal_page_first 3794
_journal_paper_doi 10.1039/c1ce05162h
_journal_volume 13
_journal_year 2011
_chemical_formula_sum 'C30 H40 Cs2 N20 O29 S'
_chemical_formula_weight 1442.70
_chemical_name_systematic
;
?
;
_space_group_IT_number 15
_symmetry_cell_setting monoclinic
_symmetry_space_group_name_Hall '-C 2yc'
_symmetry_space_group_name_H-M 'C 1 2/c 1'
_atom_sites_solution_hydrogens geom
_atom_sites_solution_primary direct
_atom_sites_solution_secondary difmap
_audit_creation_method SHELXL-97
_cell_angle_alpha 90.00
_cell_angle_beta 100.475(3)
_cell_angle_gamma 90.00
_cell_formula_units_Z 4
_cell_length_a 15.618(4)
_cell_length_b 14.081(4)
_cell_length_c 21.400(6)
_cell_measurement_reflns_used 5419
_cell_measurement_temperature 223(2)
_cell_measurement_theta_max 25.82
_cell_measurement_theta_min 2.29
_cell_volume 4628(2)
_computing_cell_refinement 'Bruker SMART'
_computing_data_collection 'Bruker SMART'
_computing_data_reduction 'Bruker SAINT'
_computing_molecular_graphics 'Bruker SHELXTL'
_computing_publication_material 'Bruker SHELXTL'
_computing_structure_refinement 'SHELXL-97 (Sheldrick, 1997)'
_computing_structure_solution 'SHELXS-97 (Sheldrick, 1990)'
_diffrn_ambient_temperature 223(2)
_diffrn_measured_fraction_theta_full 0.945
_diffrn_measured_fraction_theta_max 0.945
_diffrn_measurement_device_type 'Bruker Smart Apex CCD area detector'
_diffrn_measurement_method 'phi and omega scans'
_diffrn_radiation_monochromator graphite
_diffrn_radiation_source 'fine-focus sealed tube'
_diffrn_radiation_type MoK\a
_diffrn_radiation_wavelength 0.71073
_diffrn_reflns_av_R_equivalents 0.0538
_diffrn_reflns_av_sigmaI/netI 0.0513
_diffrn_reflns_limit_h_max 19
_diffrn_reflns_limit_h_min -18
_diffrn_reflns_limit_k_max 17
_diffrn_reflns_limit_k_min -16
_diffrn_reflns_limit_l_max 26
_diffrn_reflns_limit_l_min -25
_diffrn_reflns_number 14655
_diffrn_reflns_theta_full 25.97
_diffrn_reflns_theta_max 25.97
_diffrn_reflns_theta_min 1.94
_diffrn_standards_decay_% none
_exptl_absorpt_coefficient_mu 1.746
_exptl_absorpt_correction_T_max 0.6137
_exptl_absorpt_correction_T_min 0.5347
_exptl_absorpt_correction_type multi-scan
_exptl_absorpt_process_details 'SADABS; Bruker, 2000'
_exptl_crystal_colour colorless
_exptl_crystal_density_diffrn 2.071
_exptl_crystal_density_meas ?
_exptl_crystal_density_method 'not measured'
_exptl_crystal_description block
_exptl_crystal_F_000 2872
_exptl_crystal_size_max 0.41
_exptl_crystal_size_mid 0.35
_exptl_crystal_size_min 0.31
_refine_diff_density_max 1.883
_refine_diff_density_min -1.694
_refine_diff_density_rms 0.220
_refine_ls_extinction_method none
_refine_ls_goodness_of_fit_ref 1.248
_refine_ls_hydrogen_treatment constr
_refine_ls_matrix_type full
_refine_ls_number_parameters 390
_refine_ls_number_reflns 4286
_refine_ls_number_restraints 54
_refine_ls_restrained_S_all 1.245
_refine_ls_R_factor_all 0.1012
_refine_ls_R_factor_gt 0.0982
_refine_ls_shift/su_max 0.089
_refine_ls_shift/su_mean 0.012
_refine_ls_structure_factor_coef Fsqd
_refine_ls_weighting_details 'calc w=1/[\s^2^(Fo^2^)+(0.0537P)^2^+321.6475P] where P=(Fo^2^+2Fc^2^)/3'
_refine_ls_weighting_scheme calc
_refine_ls_wR_factor_gt 0.2481
_refine_ls_wR_factor_ref 0.2497
_reflns_number_gt 4014
_reflns_number_total 4286
_reflns_threshold_expression >2sigma(I)
_cod_data_source_file c1ce05162h.txt
_cod_data_source_block complex3
_cod_depositor_comments
;
The following automatic conversions were performed:

'_symmetry_cell_setting' value 'Monoclinic' changed to 'monoclinic'
according to
/usr/data/users/saulius/automatic-downloads/retrospective/RSC/lib/dictionaries/cif_core.dic
dictionary named 'cif_core.dic' version 2.4.2 from
2011-04-26.

'_exptl_absorpt_correction_type' value 'multi scan'
changed to 'multi-scan' according to
/usr/data/users/saulius/automatic-downloads/retrospective/RSC/lib/dictionaries/cif_core.dic
dictionary named 'cif_core.dic' version 2.4.2 from 2011-04-26.

Automatic conversion script
Id: cif_fix_values 2281 2013-09-26 08:29:07Z andrius 

The following automatic conversions were performed:

'_exptl_crystal_density_meas' value 'not measured' was changed to '?'
- the value is perceived as not measured.

Automatic conversion script
Id: cif_fix_values 3008 2015-01-20 13:52:24Z robertas 
;
_cod_original_sg_symbol_H-M C2/c
_cod_database_code 7215429

loop_
_symmetry_equiv_pos_as_xyz
'x, y, z'
'-x, y, -z+1/2'
'x+1/2, y+1/2, z'
'-x+1/2, y+1/2, -z+1/2'
'-x, -y, -z'
'x, -y, z-1/2'
'-x+1/2, -y+1/2, -z'
'x+1/2, -y+1/2, z-1/2'

loop_
_atom_site_label
_atom_site_type_symbol
_atom_site_fract_x
_atom_site_fract_y
_atom_site_fract_z
_atom_site_U_iso_or_equiv
_atom_site_adp_type
_atom_site_occupancy
_atom_site_symmetry_multiplicity
_atom_site_calc_flag
_atom_site_refinement_flags
Cs1 Cs 0.25604(5) 0.07411(6) 0.17644(4) 0.0292(3) Uani 1 1 d .
O6 O 0.1459(7) 0.3315(7) 0.4459(4) 0.032(2) Uani 1 1 d .
H6C H 0.1110 0.3620 0.4630 0.048 Uiso 1 1 calc R
N1 N -0.0263(7) 0.2365(7) 0.0962(5) 0.023(2) Uani 1 1 d .
C1 C 0.0195(8) -0.1654(8) 0.1139(5) 0.018(2) Uani 1 1 d U
H1A H -0.0129 -0.2192 0.0922 0.021 Uiso 1 1 calc R
H1B H 0.0760 -0.1627 0.1001 0.021 Uiso 1 1 calc R
S1 S 0.0000 0.5000 0.5000 0.0467(15) Uani 1 2 d S
O1W O 0.0000 0.071(3) 0.2500 0.188(18) Uani 1 2 d S
O7 O -0.1494(6) -0.1410(6) 0.0295(4) 0.0246(19) Uani 1 1 d U
H7A H -0.1380 -0.1951 0.0440 0.037 Uiso 1 1 calc R
N2 N 0.1634(7) 0.2331(7) 0.3639(5) 0.020(2) Uani 1 1 d .
C2 C 0.1019(7) 0.2879(8) 0.3920(5) 0.017(2) Uani 1 1 d U
O2W O 0.0867(7) -0.3918(8) 0.1505(5) 0.041(3) Uani 1 1 d .
H2WA H 0.1373 -0.4139 0.1643 0.050 Uiso 1 1 d R
H2WB H 0.0606 -0.4300 0.1226 0.050 Uiso 1 1 d R
O5 O -0.2565(6) 0.0111(6) 0.1813(4) 0.0247(19) Uani 1 1 d .
N3 N -0.1893(7) 0.0697(7) 0.1009(5) 0.025(2) Uani 1 1 d .
C3 C -0.0607(7) 0.3553(8) 0.1643(5) 0.016(2) Uani 1 1 d U
O3W O -0.3164(10) -0.1474(11) -0.0143(11) 0.127(9) Uani 1 1 d .
H3WA H -0.2623 -0.1432 0.0007 0.152 Uiso 1 1 d R
H3WB H -0.3410 -0.0964 -0.0058 0.152 Uiso 1 1 d R
O4 O 0.1227(6) 0.2399(7) 0.1268(4) 0.028(2) Uani 1 1 d .
N4 N -0.1688(7) -0.0809(7) 0.1288(4) 0.022(2) Uani 1 1 d .
C4 C -0.1742(7) -0.1690(8) 0.1649(5) 0.012(2) Uani 1 1 d U
H4A H -0.2294 -0.1693 0.1806 0.015 Uiso 1 1 calc R
H4B H -0.1750 -0.2232 0.1360 0.015 Uiso 1 1 calc R
O3 O 0.1686(6) -0.1113(6) 0.2041(4) 0.0247(19) Uani 1 1 d .
N5 N 0.1061(7) 0.3265(7) 0.2843(5) 0.024(2) Uani 1 1 d .
C5 C 0.0100(8) 0.0046(8) 0.0824(5) 0.019(2) Uani 1 1 d U
O8 O -0.0767(6) 0.4522(5) 0.1532(4) 0.0233(19) Uani 1 1 d .
N6 N -0.1041(7) -0.1818(7) 0.2179(5) 0.019(2) Uani 1 1 d .
C6 C 0.0943(8) 0.3750(8) 0.2235(5) 0.019(2) Uani 1 1 d .
H6A H 0.0774 0.4409 0.2296 0.023 Uiso 1 1 calc R
H6B H 0.1503 0.3764 0.2090 0.023 Uiso 1 1 calc R
O2 O 0.0893(6) 0.0169(6) 0.0882(4) 0.0246(19) Uani 1 1 d .
N7 N 0.0342(7) -0.1821(7) 0.1819(4) 0.020(2) Uani 1 1 d .
C7 C 0.0504(8) 0.2659(8) 0.1310(5) 0.020(2) Uani 1 1 d .
O1 O 0.2120(6) 0.2208(6) 0.2695(4) 0.0253(19) Uani 1 1 d .
N8 N 0.0299(7) 0.3328(7) 0.1741(5) 0.023(2) Uani 1 1 d .
C8 C 0.1100(7) -0.1532(8) 0.2212(5) 0.015(2) Uani 1 1 d .
O9 O -0.0483(6) -0.3204(6) 0.1888(4) 0.0203(18) Uani 1 1 d .
N9 N -0.0510(7) 0.0719(8) 0.0629(5) 0.026(2) Uani 1 1 d .
C9 C -0.2232(8) 0.1648(8) 0.0991(6) 0.019(2) Uani 1 1 d .
H9A H -0.2778 0.1641 0.1156 0.023 Uiso 1 1 calc R
H9B H -0.2366 0.1860 0.0548 0.023 Uiso 1 1 calc R
O10 O -0.1869(6) 0.0469(7) -0.0042(4) 0.031(2) Uani 1 1 d .
H10A H -0.1581 0.0282 -0.0308 0.047 Uiso 1 1 calc R
N10 N -0.0284(7) -0.0778(8) 0.0941(5) 0.025(2) Uani 1 1 d .
C10 C 0.1652(8) 0.2568(8) 0.3023(6) 0.020(2) Uani 1 1 d .
C11 C -0.2089(7) 0.0003(8) 0.1405(5) 0.016(2) Uani 1 1 d .
O11 O -0.0109(18) 0.6099(14) 0.4926(12) 0.053(6) Uani 0.50 1 d P
C12 C -0.0287(9) 0.1673(9) 0.0458(6) 0.026(3) Uani 1 1 d .
H12A H 0.0285 0.1657 0.0331 0.031 Uiso 1 1 calc R
H12B H -0.0712 0.1881 0.0089 0.031 Uiso 1 1 calc R
O12 O 0.0393(15) 0.5315(15) 0.4531(9) 0.040(5) Uani 0.50 1 d P
C13 C -0.1383(8) 0.0334(8) 0.0576(5) 0.018(2) Uani 1 1 d U
O13 O -0.0295(16) 0.4700(18) 0.4335(12) 0.055(6) Uani 0.50 1 d PU
C14 C -0.1215(8) -0.0730(8) 0.0774(5) 0.020(2) Uani 1 1 d .
O14 O -0.0998(18) 0.512(2) 0.4901(13) 0.065(7) Uani 0.50 1 d P
C15 C -0.0251(7) -0.2320(8) 0.2137(5) 0.015(2) Uani 1 1 d U

loop_
_atom_site_aniso_label
_atom_site_aniso_U_11
_atom_site_aniso_U_22
_atom_site_aniso_U_33
_atom_site_aniso_U_23
_atom_site_aniso_U_13
_atom_site_aniso_U_12
Cs1 0.0330(5) 0.0211(4) 0.0347(5) 0.0016(4) 0.0095(3) -0.0008(3)
O6 0.056(6) 0.028(5) 0.008(4) -0.008(4) -0.007(4) 0.009(4)
N1 0.035(6) 0.023(5) 0.013(5) -0.009(4) 0.010(4) 0.000(5)
C1 0.024(4) 0.017(4) 0.014(4) -0.004(3) 0.006(3) 0.003(3)
S1 0.064(4) 0.052(4) 0.022(3) -0.013(2) 0.003(2) 0.027(3)
O1W 0.22(5) 0.14(3) 0.18(4) 0.000 -0.01(3) 0.000
O7 0.037(4) 0.023(3) 0.013(3) -0.001(3) 0.000(3) -0.001(3)
N2 0.027(5) 0.015(5) 0.020(5) -0.005(4) 0.011(4) 0.001(4)
C2 0.021(4) 0.017(4) 0.011(4) -0.002(3) -0.001(3) -0.001(3)
O2W 0.040(6) 0.048(6) 0.037(6) -0.009(5) 0.009(5) 0.010(5)
O5 0.038(5) 0.018(4) 0.020(4) 0.006(4) 0.010(4) 0.009(4)
N3 0.042(6) 0.018(5) 0.016(5) 0.001(4) 0.006(4) 0.001(5)
C3 0.021(4) 0.014(4) 0.013(4) 0.007(3) 0.006(3) 0.003(3)
O3W 0.060(9) 0.050(9) 0.24(3) -0.043(12) -0.057(12) 0.014(7)
O4 0.031(5) 0.034(5) 0.022(5) -0.007(4) 0.014(4) 0.000(4)
N4 0.032(6) 0.020(5) 0.013(5) 0.008(4) 0.007(4) 0.003(4)
C4 0.018(4) 0.013(4) 0.006(4) 0.000(3) 0.003(3) -0.004(3)
O3 0.032(5) 0.025(5) 0.019(4) 0.008(4) 0.007(4) -0.008(4)
N5 0.034(6) 0.023(5) 0.020(5) 0.000(4) 0.016(5) 0.004(5)
C5 0.025(4) 0.021(4) 0.012(4) -0.001(3) 0.005(3) -0.002(4)
O8 0.045(5) 0.008(4) 0.018(4) 0.001(3) 0.009(4) 0.002(4)
N6 0.027(5) 0.021(5) 0.010(5) -0.001(4) 0.000(4) 0.006(4)
C6 0.029(6) 0.017(6) 0.016(6) -0.007(5) 0.015(5) -0.001(5)
O2 0.034(5) 0.030(5) 0.011(4) -0.001(4) 0.006(4) -0.006(4)
N7 0.026(5) 0.024(5) 0.009(5) 0.001(4) 0.003(4) -0.003(4)
C7 0.035(7) 0.015(6) 0.012(5) 0.007(4) 0.009(5) 0.006(5)
O1 0.036(5) 0.020(4) 0.020(4) -0.002(4) 0.006(4) 0.005(4)
N8 0.028(6) 0.018(5) 0.025(6) -0.005(4) 0.011(4) 0.004(4)
C8 0.025(6) 0.011(5) 0.009(5) -0.002(4) 0.003(4) 0.002(4)
O9 0.033(5) 0.016(4) 0.012(4) -0.001(3) 0.004(3) -0.004(3)
N9 0.036(6) 0.020(5) 0.021(5) 0.002(4) 0.004(4) -0.006(5)
C9 0.024(6) 0.014(6) 0.018(6) 0.006(5) 0.003(5) 0.001(5)
O10 0.047(6) 0.035(5) 0.010(4) 0.003(4) 0.005(4) 0.002(4)
N10 0.031(6) 0.024(5) 0.025(5) 0.001(5) 0.012(4) 0.003(5)
C10 0.032(6) 0.014(5) 0.017(6) 0.002(5) 0.015(5) -0.002(5)
C11 0.027(6) 0.017(6) 0.003(5) 0.000(4) 0.000(4) -0.005(5)
O11 0.091(19) 0.021(10) 0.055(15) -0.012(10) 0.037(14) 0.002(11)
C12 0.042(8) 0.017(6) 0.020(6) -0.006(5) 0.009(6) -0.006(5)
O12 0.071(15) 0.039(12) 0.012(9) -0.008(8) 0.013(9) -0.004(10)
C13 0.023(4) 0.020(4) 0.011(4) -0.002(3) 0.002(3) 0.001(3)
O13 0.057(7) 0.057(7) 0.053(7) -0.005(5) 0.014(5) -0.001(5)
C14 0.037(7) 0.013(5) 0.011(5) -0.004(5) 0.008(5) -0.001(5)
O14 0.076(18) 0.062(17) 0.060(17) 0.000(14) 0.017(14) 0.025(14)
C15 0.020(4) 0.015(4) 0.011(4) 0.003(3) 0.005(3) -0.001(3)

loop_
_atom_type_symbol
_atom_type_description
_atom_type_scat_dispersion_real
_atom_type_scat_dispersion_imag
_atom_type_scat_source
C C 0.0033 0.0016 'International Tables Vol C Tables 4.2.6.8 and 6.1.1.4'
H H 0.0000 0.0000 'International Tables Vol C Tables 4.2.6.8 and 6.1.1.4'
N N 0.0061 0.0033 'International Tables Vol C Tables 4.2.6.8 and 6.1.1.4'
O O 0.0106 0.0060 'International Tables Vol C Tables 4.2.6.8 and 6.1.1.4'
S S 0.1246 0.1234 'International Tables Vol C Tables 4.2.6.8 and 6.1.1.4'
Cs Cs -0.3680 2.1192 'International Tables Vol C Tables 4.2.6.8 and 6.1.1.4'

loop_
_geom_angle_atom_site_label_1
_geom_angle_atom_site_label_2
_geom_angle_atom_site_label_3
_geom_angle
_geom_angle_site_symmetry_1
_geom_angle_site_symmetry_3
O1 Cs1 O2 108.5(2) . .
O1 Cs1 O3 107.0(2) . .
O2 Cs1 O3 62.0(2) . .
O1 Cs1 O5 61.4(2) . 2
O2 Cs1 O5 112.0(2) . 2
O3 Cs1 O5 59.8(2) . 2
O1 Cs1 O4 60.4(2) . .
O2 Cs1 O4 63.4(2) . .
O3 Cs1 O4 113.8(2) . .
O5 Cs1 O4 114.4(2) 2 .
O1 Cs1 O8 138.3(2) . 3_545
O2 Cs1 O8 112.9(2) . 3_545
O3 Cs1 O8 88.8(2) . 3_545
O5 Cs1 O8 97.9(2) 2 3_545
O4 Cs1 O8 146.6(2) . 3_545
O1 Cs1 O9 87.6(2) . 3
O2 Cs1 O9 146.2(2) . 3
O3 Cs1 O9 142.6(2) . 3
O5 Cs1 O9 101.8(2) 2 3
O4 Cs1 O9 103.4(2) . 3
O8 Cs1 O9 60.0(2) 3_545 3
O1 Cs1 C4 59.7(2) . 3
O2 Cs1 C4 115.9(2) . 3
O3 Cs1 C4 166.0(2) . 3
O5 Cs1 C4 112.2(2) 2 3
O4 Cs1 C4 57.1(2) . 3
O8 Cs1 C4 104.2(2) 3_545 3
O9 Cs1 C4 47.0(2) 3 3
C2 O6 H6C 109.5 . .
C7 N1 C2 114.8(9) . 2
C7 N1 C12 121.0(11) . .
C2 N1 C12 123.7(10) 2 .
N7 C1 N10 114.0(9) . .
N7 C1 H1A 108.8 . .
N10 C1 H1A 108.8 . .
N7 C1 H1B 108.8 . .
N10 C1 H1B 108.8 . .
H1A C1 H1B 107.7 . .
O12 S1 O12 180.000(7) . 5_566
O12 S1 O13 58.6(12) . .
O12 S1 O13 121.4(13) 5_566 .
O12 S1 O13 121.4(13) . 5_566
O12 S1 O13 58.6(12) 5_566 5_566
O13 S1 O13 180.000(7) . 5_566
O12 S1 O14 63.5(14) . 5_566
O12 S1 O14 116.5(14) 5_566 5_566
O13 S1 O14 103.4(14) . 5_566
O13 S1 O14 76.6(14) 5_566 5_566
O12 S1 O14 116.5(14) . .
O12 S1 O14 63.5(14) 5_566 .
O13 S1 O14 76.6(14) . .
O13 S1 O14 103.4(14) 5_566 .
O14 S1 O14 180.000(5) 5_566 .
O12 S1 O11 69.7(12) . .
O12 S1 O11 110.3(12) 5_566 .
O13 S1 O11 100.2(14) . .
O13 S1 O11 79.8(14) 5_566 .
O14 S1 O11 102.3(15) 5_566 .
O14 S1 O11 77.7(15) . .
O12 S1 O11 110.3(12) . 5_566
O12 S1 O11 69.7(12) 5_566 5_566
O13 S1 O11 79.8(14) . 5_566
O13 S1 O11 100.2(14) 5_566 5_566
O14 S1 O11 77.7(15) 5_566 5_566
O14 S1 O11 102.3(15) . 5_566
O11 S1 O11 180.000(5) . 5_566
C14 O7 H7A 109.5 . .
C10 N2 C2 113.8(10) . .
C10 N2 C9 123.8(10) . 2
C2 N2 C9 122.2(9) . 2
O6 C2 N1 112.2(10) . 2
O6 C2 N2 108.5(9) . .
N1 C2 N2 115.5(10) 2 .
O6 C2 C3 116.4(9) . 2
N1 C2 C3 101.7(9) 2 2
N2 C2 C3 102.3(9) . 2
H2WA O2W H2WB 108.0 . .
C11 O5 Cs1 143.6(8) . 2
C11 N3 C13 111.3(10) . .
C11 N3 C9 124.1(10) . .
C13 N3 C9 124.4(10) . .
O8 C3 N8 112.5(10) . .
O8 C3 N5 107.5(9) . 2
N8 C3 N5 115.4(9) . 2
O8 C3 C2 114.9(9) . 2
N8 C3 C2 103.5(9) . 2
N5 C3 C2 102.8(9) 2 2
H3WA O3W H3WB 108.5 . .
C7 O4 Cs1 139.7(8) . .
C11 N4 C14 113.4(9) . .
C11 N4 C4 123.0(9) . .
C14 N4 C4 123.6(10) . .
N6 C4 N4 114.3(9) . .
N6 C4 Cs1 90.9(6) . 3_445
N4 C4 Cs1 151.8(7) . 3_445
N6 C4 H4A 108.7 . .
N4 C4 H4A 108.7 . .
Cs1 C4 H4A 72.2 3_445 .
N6 C4 H4B 108.7 . .
N4 C4 H4B 108.7 . .
Cs1 C4 H4B 47.9 3_445 .
H4A C4 H4B 107.6 . .
C8 O3 Cs1 150.7(8) . .
C10 N5 C6 124.3(10) . .
C10 N5 C3 112.6(10) . 2
C6 N5 C3 122.8(10) . 2
O2 C5 N10 125.0(11) . .
O2 C5 N9 124.8(11) . .
N10 C5 N9 110.2(10) . .
C3 O8 Cs1 127.9(7) . 3_455
C8 N6 C15 114.0(9) 2 .
C8 N6 C4 122.4(10) 2 .
C15 N6 C4 123.4(9) . .
N8 C6 N5 114.8(10) . .
N8 C6 H6A 108.6 . .
N5 C6 H6A 108.6 . .
N8 C6 H6B 108.6 . .
N5 C6 H6B 108.6 . .
H6A C6 H6B 107.6 . .
C5 O2 Cs1 146.3(7) . .
C8 N7 C15 114.3(9) . .
C8 N7 C1 121.6(10) . .
C15 N7 C1 124.1(9) . .
O4 C7 N1 127.8(11) . .
O4 C7 N8 125.8(12) . .
N1 C7 N8 106.4(10) . .
C10 O1 Cs1 153.8(8) . .
C7 N8 C3 113.2(10) . .
C7 N8 C6 123.2(10) . .
C3 N8 C6 123.7(10) . .
O3 C8 N6 128.0(11) . 2
O3 C8 N7 125.1(10) . .
N6 C8 N7 106.9(10) 2 .
C15 O9 Cs1 126.9(6) . 3_445
C5 N9 C13 111.2(10) . .
C5 N9 C12 122.5(11) . .
C13 N9 C12 126.2(11) . .
N3 C9 N2 113.6(10) . 2
N3 C9 H9A 108.8 . .
N2 C9 H9A 108.9 2 .
N3 C9 H9B 108.8 . .
N2 C9 H9B 108.8 2 .
H9A C9 H9B 107.7 . .
C13 O10 H10A 109.5 . .
C5 N10 C14 112.2(10) . .
C5 N10 C1 123.8(10) . .
C14 N10 C1 123.7(10) . .
O1 C10 N5 126.2(11) . .
O1 C10 N2 125.3(11) . .
N5 C10 N2 108.5(10) . .
O5 C11 N4 125.8(10) . .
O5 C11 N3 125.0(11) . .
N4 C11 N3 109.2(10) . .
S1 O11 O12 49.0(9) . .
N1 C12 N9 114.1(10) . .
N1 C12 H12A 108.7 . .
N9 C12 H12A 108.7 . .
N1 C12 H12B 108.7 . .
N9 C12 H12B 108.7 . .
H12A C12 H12B 107.6 . .
S1 O12 O13 65.5(15) . .
S1 O12 O14 64.7(14) . 5_566
O13 O12 O14 109(2) . 5_566
S1 O12 O11 61.3(11) . .
O13 O12 O11 99.0(19) . .
O14 O12 O11 98.2(16) 5_566 .
O10 C13 N3 107.1(9) . .
O10 C13 N9 111.2(10) . .
N3 C13 N9 116.3(10) . .
O10 C13 C14 114.6(9) . .
N3 C13 C14 104.7(9) . .
N9 C13 C14 103.0(9) . .
O12 O13 S1 56.0(12) . .
O7 C14 N10 108.3(9) . .
O7 C14 N4 111.6(10) . .
N10 C14 N4 116.4(10) . .
O7 C14 C13 115.9(9) . .
N10 C14 C13 103.1(9) . .
N4 C14 C13 101.3(9) . .
O12 O14 S1 51.9(12) 5_566 .
O9 C15 N7 114.0(9) . .
O9 C15 N6 107.5(9) . .
N7 C15 N6 115.2(9) . .
O9 C15 C15 114.9(6) . 2
N7 C15 C15 102.4(9) . 2
N6 C15 C15 102.3(9) . 2

loop_
_geom_bond_atom_site_label_1
_geom_bond_atom_site_label_2
_geom_bond_distance
_geom_bond_site_symmetry_2
Cs1 O1 3.034(8) .
Cs1 O2 3.035(8) .
Cs1 O3 3.054(8) .
Cs1 O5 3.169(9) 2
Cs1 O4 3.180(9) .
Cs1 O8 3.239(9) 3_545
Cs1 O9 3.365(8) 3
Cs1 C4 3.798(10) 3
O6 C2 1.374(14) .
O6 H6C 0.8300 .
N1 C7 1.356(16) .
N1 C2 1.445(15) 2
N1 C12 1.449(15) .
C1 N7 1.452(14) .
C1 N10 1.464(15) .
C1 H1A 0.9800 .
C1 H1B 0.9800 .
S1 O12 1.34(2) .
S1 O12 1.34(2) 5_566
S1 O13 1.47(3) .
S1 O13 1.47(3) 5_566
S1 O14 1.54(3) 5_566
S1 O14 1.54(3) .
S1 O11 1.56(2) .
S1 O11 1.56(2) 5_566
O7 C14 1.413(13) .
O7 H7A 0.8300 .
N2 C10 1.367(15) .
N2 C2 1.446(15) .
N2 C9 1.468(15) 2
C2 N1 1.445(15) 2
C2 C3 1.576(16) 2
O2W H2WA 0.8500 .
O2W H2WB 0.8500 .
O5 C11 1.255(14) .
O5 Cs1 3.169(9) 2
N3 C11 1.365(15) .
N3 C13 1.422(15) .
N3 C9 1.437(15) .
C3 O8 1.400(13) .
C3 N8 1.427(15) .
C3 N5 1.469(14) 2
C3 C2 1.576(16) 2
O3W H3WA 0.8500 .
O3W H3WB 0.8500 .
O4 C7 1.206(15) .
N4 C11 1.348(15) .
N4 C14 1.438(15) .
N4 C4 1.472(14) .
C4 N6 1.439(14) .
C4 Cs1 3.798(10) 3_445
C4 H4A 0.9800 .
C4 H4B 0.9800 .
O3 C8 1.200(14) .
N5 C10 1.355(16) .
N5 C6 1.452(15) .
N5 C3 1.469(14) 2
C5 O2 1.233(14) .
C5 N10 1.351(16) .
C5 N9 1.354(16) .
O8 Cs1 3.239(9) 3_455
N6 C8 1.382(14) 2
N6 C15 1.438(15) .
C6 N8 1.448(16) .
C6 H6A 0.9800 .
C6 H6B 0.9800 .
N7 C8 1.383(15) .
N7 C15 1.430(14) .
C7 N8 1.395(15) .
O1 C10 1.212(14) .
C8 N6 1.382(14) 2
O9 C15 1.377(13) .
O9 Cs1 3.365(8) 3_445
N9 C13 1.453(16) .
N9 C12 1.452(16) .
C9 N2 1.468(15) 2
C9 H9A 0.9800 .
C9 H9B 0.9800 .
O10 C13 1.412(14) .
O10 H10A 0.8300 .
N10 C14 1.434(16) .
O11 O12 1.67(3) .
C12 H12A 0.9800 .
C12 H12B 0.9800 .
O12 O13 1.38(3) .
O12 O14 1.53(3) 5_566
C13 C14 1.566(16) .
O14 O12 1.53(3) 5_566
C15 C15 1.61(2) 2
